data_7231398
loop_
_publ_author_name
'Sensharma, Debobroto'
'Wix, Paul'
'Kathalikkattil, Amal Cherian'
'Schmitt, Wolfgang'

_publ_section_title
;
 Passing it up the ranks: hierarchical ion-size dependent supramolecular
 response in 1D coordination polymers
;
_journal_issue 35
_journal_name_full CrystEngComm
_journal_page_first 5127
_journal_paper_doi 10.1039/C8CE01211C
_journal_volume 20
_journal_year 2018
_chemical_formula_moiety 'C45 H28 Mn N6 O6, 1.25(C3 H7 N O)'
_chemical_formula_sum 'C48.75 H36.75 Mn N7.25 O7.25'
_chemical_formula_weight 895.04
_chemical_name_systematic
'catena-[(2,4,6-tri(pyridin-2-yl)-1,3,5-triazine)-(\m~5~-hydrogen benzene-1,3,5-tris(4-benzoato))]-manganese(II)-N,N'-dimethylformamide solvate]'
_space_group_crystal_system monoclinic
_space_group_IT_number 13
_space_group_name_Hall '-P 2yc'
_space_group_name_H-M_alt 'P 1 2/c 1'
_symmetry_space_group_name_Hall '-P 2yc'
_symmetry_space_group_name_H-M 'P 1 2/c 1'
_atom_sites_solution_hydrogens geom
_atom_sites_solution_primary dual
_audit_creation_date 2018-06-28
_audit_creation_method
;
Olex2 1.2
(compiled 2018.05.29 svn.r3508 for OlexSys, GUI svn.r5506)
;
_audit_update_record
;
2018-06-28 deposited with the CCDC.
2018-08-23 downloaded from the CCDC.
;
_cell_angle_alpha 90
_cell_angle_beta 101.280(2)
_cell_angle_gamma 90
_cell_formula_units_Z 8
_cell_length_a 16.2604(6)
_cell_length_b 17.3810(6)
_cell_length_c 30.3417(10)
_cell_measurement_reflns_used 9884
_cell_measurement_temperature 100(2)
_cell_measurement_theta_max 68.42
_cell_measurement_theta_min 3.65
_cell_volume 8409.6(5)
_computing_cell_refinement 'SAINT v8.37A (Bruker, 2015)'
_computing_data_reduction 'SAINT v8.37A (Bruker, 2015)'
_computing_molecular_graphics 'Olex2 (Dolomanov et al., 2009)'
_computing_publication_material 'Olex2 (Dolomanov et al., 2009)'
_computing_structure_refinement 'ShelXL (Sheldrick, 2015)'
_computing_structure_solution 'ShelXT (Sheldrick, 2015)'
_diffrn_ambient_temperature 99.99
_diffrn_detector_area_resol_mean 7.9
_diffrn_detector_type 'CCD area detector'
_diffrn_measured_fraction_theta_full 1.000
_diffrn_measured_fraction_theta_max 0.997
_diffrn_measurement_device 'three-circle diffractometer'
_diffrn_measurement_device_type 'Bruker APEX-II CCD'
_diffrn_measurement_method '\f and \w scans'
_diffrn_radiation_type CuK\a
_diffrn_radiation_wavelength 1.54178
_diffrn_reflns_av_R_equivalents 0.0460
_diffrn_reflns_av_unetI/netI 0.0370
_diffrn_reflns_Laue_measured_fraction_full 1.000
_diffrn_reflns_Laue_measured_fraction_max 0.997
_diffrn_reflns_limit_h_max 19
_diffrn_reflns_limit_h_min -17
_diffrn_reflns_limit_k_max 20
_diffrn_reflns_limit_k_min -20
_diffrn_reflns_limit_l_max 35
_diffrn_reflns_limit_l_min -36
_diffrn_reflns_number 58048
_diffrn_reflns_point_group_measured_fraction_full 1.000
_diffrn_reflns_point_group_measured_fraction_max 0.997
_diffrn_reflns_theta_full 67.679
_diffrn_reflns_theta_max 68.473
_diffrn_reflns_theta_min 2.542
_diffrn_standards_number 0
_exptl_absorpt_coefficient_mu 3.088
_exptl_absorpt_correction_T_max 0.7531
_exptl_absorpt_correction_T_min 0.6538
_exptl_absorpt_correction_type multi-scan
_exptl_absorpt_process_details
'SADABS-2016/2 (Bruker,2016/2) was used for absorption correction. wR2(int) was 0.0689 before and 0.0555 after correction. The Ratio of minimum to maximum transmission is 0.8681. The \l/2 correction factor is Not present.'
_exptl_crystal_colour yellow
_exptl_crystal_colour_primary yellow
_exptl_crystal_density_diffrn 1.414
_exptl_crystal_description block
_exptl_crystal_F_000 3704
_exptl_crystal_size_max 0.16
_exptl_crystal_size_mid 0.09
_exptl_crystal_size_min 0.08
_refine_diff_density_max 0.847
_refine_diff_density_min -0.723
_refine_diff_density_rms 0.062
_refine_ls_extinction_method none
_refine_ls_goodness_of_fit_ref 1.029
_refine_ls_hydrogen_treatment constr
_refine_ls_matrix_type full
_refine_ls_number_parameters 1334
_refine_ls_number_reflns 15442
_refine_ls_number_restraints 424
_refine_ls_restrained_S_all 1.080
_refine_ls_R_factor_all 0.0781
_refine_ls_R_factor_gt 0.0636
_refine_ls_shift/su_max 0.001
_refine_ls_shift/su_mean 0.000
_refine_ls_structure_factor_coef Fsqd
_refine_ls_weighting_details 'w=1/[\s^2^(Fo^2^)+(0.0986P)^2^+8.2832P] where P=(Fo^2^+2Fc^2^)/3'
_refine_ls_weighting_scheme calc
_refine_ls_wR_factor_gt 0.1723
_refine_ls_wR_factor_ref 0.1847
_reflns_Friedel_coverage 0.000
_reflns_number_gt 12369
_reflns_number_total 15442
_reflns_threshold_expression 'I > 2\s(I)'
_cod_data_source_file c8ce01211c2.cif
_cod_data_source_block pw084
_cod_depositor_comments 'Adding full bibliography for 7231397--7231400.cif.'
_cod_database_code 7231398
_shelx_shelxl_version_number 2014/7
_shelx_space_group_comment
;
The symmetry employed for this shelxl refinement is uniquely defined
by the following loop, which should always be used as a source of
symmetry information in preference to the above space-group names.
They are only intended as comments.
;
_shelx_estimated_absorpt_t_max 0.790
_shelx_estimated_absorpt_t_min 0.638
_olex2_refinement_description
;
1. Fixed Uiso
 At 1.2 times of:
  All C(H) groups
 At 1.5 times of:
  All C(H,H,H) groups, All O(H) groups
2. Restrained distances
 N13_1-C93_1
 N13_2-C93_2
 N13_3-C93_3
 N13_4-C93_4
 N13_5-C93_5
 N13_6-C93_6
 1.3625 with sigma of 0.02
 N13_1-C95_1
 N13_2-C95_2
 N13_3-C95_3
 N13_4-C95_4
 N13_5-C95_5
 N13_6-C95_6
 1.4533 with sigma of 0.02
 N13_1-C94_1
 N13_2-C94_2
 N13_3-C94_3
 N13_4-C94_4
 N13_5-C94_5
 N13_6-C94_6
 1.4503 with sigma of 0.02
 O13_1-C93_1
 O13_2-C93_2
 O13_3-C93_3
 O13_4-C93_4
 O13_5-C93_5
 O13_6-C93_6
 1.2164 with sigma of 0.02
 O12-C85 = O11-C85
 1.26 with sigma of 0.01
 O7-O13_4
 3 with sigma of 0.02
 C93_1-C95_1
 C93_2-C95_2
 C93_3-C95_3
 C93_4-C95_4
 C93_5-C95_5
 C93_6-C95_6
 2.4456 with sigma of 0.01
 C95_1-C94_1
 C95_2-C94_2
 C95_3-C94_3
 C95_4-C94_4
 C95_5-C94_5
 C95_6-C94_6
 2.4848 with sigma of 0.01
 C94_1-C93_1
 C94_2-C93_2
 C94_3-C93_3
 C94_4-C93_4
 C94_5-C93_5
 C94_6-C93_6
 2.4578 with sigma of 0.01
 O13_1-N13_1
 O13_2-N13_2
 O13_3-N13_3
 O13_4-N13_4
 O13_5-N13_5
 O13_6-N13_6
 2.2984 with sigma of 0.01
 O13_1-C95_1
 O13_2-C95_2
 O13_3-C95_3
 O13_4-C95_4
 O13_5-C95_5
 O13_6-C95_6
 2.828 with sigma of 0.04
 C79A-C75 \\sim C79-C75
 with sigma of 0.02
3. Restrained planarity
 C95_1, C94_1, N13_1, C93_1, O13_1
 C95_2, C94_2, N13_2, C93_2, O13_2
 C95_3, C94_3, N13_3, C93_3, O13_3
 C95_4, C94_4, N13_4, C93_4, O13_4
 C95_5, C94_5, N13_5, C93_5, O13_5
 C95_6, C94_6, N13_6, C93_6, O13_6
 with sigma of 0.01
4. Uiso/Uaniso restraints and constraints
H94C_4 \\sim H95C_4: within 2A with sigma of 0.04 and sigma for terminal atoms
of 0.08
C79A \\sim C80A \\sim C81A \\sim C82A \\sim C83A \\sim C84A \\sim C85A \\sim
O11A \\sim O12A \\sim C79 \\sim C80 \\sim C81 \\sim C82 \\sim C83 \\sim C84
\\sim C85 \\sim O12 \\sim O11: within 2A with sigma of 0.01 and sigma for
terminal atoms of 0.02
Uanis(C95_5) = Uanis(C93_1) = Uanis(C94_6) = Uanis(C94_5) = Uanis(C95_1) =
Uanis(C95_6) = Uanis(C93_5) = Uanis(C94_1) = Uanis(C93_6)
Uanis(N13_6) = Uanis(N13_5) = Uanis(N13_1)
Uanis(O13_1) = Uanis(O13_6) = Uanis(O13_5)
5. Same fragment restrains
{C95_2, C94_2, N13_2, C93_2, O13_2}
{C95_3, C94_3, N13_3, C93_3, O13_3}
{C95_4, C94_4, N13_4, C93_4, O13_4}
{C95_5, C94_5, N13_5, C93_5, O13_5}
{C95_6, C94_6, N13_6, C93_6, O13_6}
as
{C95_1, C94_1, N13_1, C93_1, O13_1} sigma for 1-2: 0.02 1-3: 0.04
6. Others
 Fixed Sof: C79A(0.5) C80A(0.5) H80A(0.5) C81A(0.5) H81A(0.5) C82A(0.5)
 C83A(0.5) H83A(0.5) C84A(0.5) H84A(0.5) C85A(0.5) O11A(0.5) O12A(0.5) C79(0.5)
 C80(0.5) H80(0.5) C81(0.5) H81(0.5) C82(0.5) C83(0.5) H83(0.5) C84(0.5)
 H84(0.5) C85(0.5) O12(0.5) O11(0.5) C95(0.5) H95A(0.5) H95B(0.5) H95C(0.5)
 C94(0.5) H94A(0.5) H94B(0.5) H94C(0.5) N13(0.5) C93(0.5) H93(0.5) O13(0.5)
 C95(0.5) H95A(0.5) H95B(0.5) H95C(0.5) C94(0.5) H94A(0.5) H94B(0.5) H94C(0.5)
 N13(0.5) C93(0.5) H93(0.5) O13(0.5) C95(0.5) H95A(0.5) H95B(0.5) H95C(0.5)
 C94(0.5) H94A(0.5) H94B(0.5) H94C(0.5) N13(0.5) C93(0.5) H93(0.5) O13(0.5)
 C95(0.5) H95A(0.5) H95B(0.5) H95C(0.5) C94(0.5) H94A(0.5) H94B(0.5) H94C(0.5)
 C93(0.5) H93(0.5) O13(0.5) C95(0.25) H95A(0.25) H95B(0.25) H95C(0.25)
 C94(0.25) H94A(0.25) H94B(0.25) H94C(0.25) N13(0.25) C93(0.25) H93(0.25)
 O13(0.25) C95(0.25) H95A(0.25) H95B(0.25) H95C(0.25) C94(0.25) H94A(0.25)
 H94B(0.25) H94C(0.25) N13(0.25) C93(0.25) H93(0.25) O13(0.25)
7.a Aromatic/amide H refined with riding coordinates:
 C1(H1), C2(H2), C3(H3), C4(H4), C10(H10A), C11(H11), C0AA(H0AA), C13(H13),
 C15(H15), C16(H16), C17(H17), C18(H18), C41(H41), C42(H42), C44(H44), C45(H45),
  C47(H47), C49(H49), C51(H51), C53(H53), C54(H54), C56(H56), C57(H57),
 C60(H60), C61(H61), C63(H63), C64(H64), C20(H20), C21(H21), C22(H22), C23(H23),
  C29(H29), C30(H30), C31(H31), C32(H32), C37(H37), C36(H36), C35(H35),
 C34(H34), C68(H68), C69(H69), C71(H71), C72(H72), C74(H74), C76(H76), C78(H78),
  C80A(H80A), C81A(H81A), C83A(H83A), C84A(H84A), C87(H87), C88(H88), C90(H90),
 C91(H91), C80(H80), C81(H81), C83(H83), C84(H84), C93(H93), C93(H93), C93(H93),
  C93(H93), C93(H93), C93(H93)
7.b Idealised Me refined as rotating group:
 C95(H95A,H95B,H95C), C94(H94A,H94B,H94C), C95(H95A,H95B,H95C), C94(H94A,H94B,
 H94C), C95(H95A,H95B,H95C), C94(H94A,H94B,H94C), C95(H95A,H95B,H95C), C94(H94A,
 H94B,H94C), C95(H95A,H95B,H95C), C94(H94A,H94B,H94C), C95(H95A,H95B,H95C),
 C94(H94A,H94B,H94C)
7.c Idealised tetrahedral OH refined as rotating group:
 O4(H4A), O10(H10)
;
_olex2_submission_special_instructions 'No special instructions were received'

loop_
_space_group_symop_operation_xyz
'x, y, z'
'-x, y, -z+1/2'
'-x, -y, -z'
'x, -y, z-1/2'

loop_
_atom_site_label
_atom_site_type_symbol
_atom_site_fract_x
_atom_site_fract_y
_atom_site_fract_z
_atom_site_U_iso_or_equiv
_atom_site_adp_type
_atom_site_occupancy
_atom_site_site_symmetry_order
_atom_site_calc_flag
_atom_site_refinement_flags_posn
_atom_site_refinement_flags_adp
_atom_site_refinement_flags_occupancy
_atom_site_disorder_assembly
_atom_site_disorder_group
C1 C 0.5660(2) 0.86969(19) 0.82228(11) 0.0447(8) Uani 1 1 d . . . . .
H1 H 0.5440 0.8667 0.7909 0.054 Uiso 1 1 calc R . . . .
C2 C 0.6521(2) 0.8764(2) 0.83621(11) 0.0489(8) Uani 1 1 d . . . . .
H2 H 0.6879 0.8780 0.8150 0.059 Uiso 1 1 calc R . . . .
C3 C 0.6846(2) 0.8808(2) 0.88189(12) 0.0492(8) Uani 1 1 d . . . . .
H3 H 0.7434 0.8845 0.8926 0.059 Uiso 1 1 calc R . . . .
C4 C 0.6300(2) 0.8795(2) 0.91165(11) 0.0468(8) Uani 1 1 d . . . . .
H4 H 0.6506 0.8832 0.9431 0.056 Uiso 1 1 calc R . . . .
C5 C 0.5454(2) 0.87296(19) 0.89482(10) 0.0418(7) Uani 1 1 d . . . . .
C6 C 0.4822(2) 0.87556(19) 0.92353(10) 0.0411(7) Uani 1 1 d . . . . .
C7 C 0.4443(2) 0.8915(2) 0.99055(10) 0.0431(7) Uani 1 1 d . . . . .
C8 C 0.3455(2) 0.86785(18) 0.92922(10) 0.0404(7) Uani 1 1 d . . . . .
C9 C 0.2581(2) 0.85092(19) 0.90711(10) 0.0412(7) Uani 1 1 d . . . . .
C10 C 0.1926(2) 0.8478(2) 0.92997(12) 0.0503(8) Uani 1 1 d . . . . .
H10A H 0.2019 0.8599 0.9611 0.060 Uiso 1 1 calc R . . . .
C11 C 0.1143(2) 0.8271(2) 0.90751(13) 0.0556(9) Uani 1 1 d . . . . .
H11 H 0.0686 0.8242 0.9227 0.067 Uiso 1 1 calc R . . . .
C0AA C 0.1034(2) 0.8106(2) 0.86202(12) 0.0539(9) Uani 1 1 d . . . . .
H0AA H 0.0499 0.7959 0.8455 0.065 Uiso 1 1 calc R . . . .
C13 C 0.1712(2) 0.8159(2) 0.84122(11) 0.0463(8) Uani 1 1 d . . . . .
H13 H 0.1627 0.8053 0.8099 0.056 Uiso 1 1 calc R . . . .
C14 C 0.4678(2) 0.9088(2) 1.03948(10) 0.0466(8) Uani 1 1 d . . . . .
C15 C 0.5493(2) 0.9217(2) 1.05805(10) 0.0471(8) Uani 1 1 d . . . . .
H15 H 0.5912 0.9203 1.0402 0.057 Uiso 1 1 calc R . . . .
C16 C 0.5699(3) 0.9369(2) 1.10311(12) 0.0555(9) Uani 1 1 d . . . . .
H16 H 0.6269 0.9444 1.1171 0.067 Uiso 1 1 calc R . . . .
C17 C 0.5088(3) 0.9413(2) 1.12813(11) 0.0540(9) Uani 1 1 d . . . . .
H17 H 0.5225 0.9530 1.1593 0.065 Uiso 1 1 calc R . . . .
C18 C 0.4267(3) 0.9284(2) 1.10729(12) 0.0573(10) Uani 1 1 d . . . . .
H18 H 0.3838 0.9310 1.1245 0.069 Uiso 1 1 calc R . . . .
N6 N 0.4057(2) 0.9121(2) 1.06264(10) 0.0592(8) Uani 1 1 d . . . . .
C39 C 0.3517(2) 0.7049(2) 0.80731(10) 0.0414(7) Uani 1 1 d . . . . .
C40 C 0.3504(2) 0.62860(19) 0.78578(10) 0.0407(7) Uani 1 1 d . . . . .
C41 C 0.4042(2) 0.5698(2) 0.80452(10) 0.0450(8) Uani 1 1 d . . . . .
H41 H 0.4384 0.5765 0.8335 0.054 Uiso 1 1 calc R . . . .
C42 C 0.4085(2) 0.50172(19) 0.78134(10) 0.0445(8) Uani 1 1 d . . . . .
H42 H 0.4457 0.4621 0.7945 0.053 Uiso 1 1 calc R . . . .
C43 C 0.3586(2) 0.4907(2) 0.73858(10) 0.0457(8) Uani 1 1 d . . . . .
C44 C 0.3028(2) 0.54862(19) 0.72074(11) 0.0459(8) Uani 1 1 d . . . . .
H44 H 0.2672 0.5413 0.6923 0.055 Uiso 1 1 calc R . . . .
C45 C 0.2985(2) 0.6167(2) 0.74381(10) 0.0432(7) Uani 1 1 d . . . . .
H45 H 0.2601 0.6556 0.7311 0.052 Uiso 1 1 calc R . . . .
C46 C 0.3653(2) 0.4202(2) 0.71232(11) 0.0476(8) Uani 1 1 d . . . . .
C47 C 0.3698(3) 0.3482(2) 0.73252(11) 0.0514(9) Uani 1 1 d . . . . .
H47 H 0.3704 0.3447 0.7638 0.062 Uiso 1 1 calc R . . . .
C48 C 0.3735(3) 0.2807(2) 0.70788(11) 0.0513(9) Uani 1 1 d . . . . .
C49 C 0.3758(3) 0.2877(2) 0.66219(11) 0.0557(10) Uani 1 1 d . . . . .
H49 H 0.3796 0.2425 0.6451 0.067 Uiso 1 1 calc R . . . .
C50 C 0.3727(3) 0.35915(19) 0.64090(11) 0.0494(9) Uani 1 1 d . . . . .
C51 C 0.3665(2) 0.4248(2) 0.66634(11) 0.0490(8) Uani 1 1 d . . . . .
H51 H 0.3631 0.4738 0.6522 0.059 Uiso 1 1 calc R . . . .
C52 C 0.3694(3) 0.2038(2) 0.72857(11) 0.0517(9) Uani 1 1 d . . . . .
C53 C 0.3260(2) 0.1926(2) 0.76306(11) 0.0479(8) Uani 1 1 d . . . . .
H53 H 0.3004 0.2353 0.7746 0.058 Uiso 1 1 calc R . . . .
C54 C 0.3195(2) 0.1205(2) 0.78093(11) 0.0458(8) Uani 1 1 d . . . . .
H54 H 0.2902 0.1143 0.8049 0.055 Uiso 1 1 calc R . . . .
C55 C 0.3553(2) 0.0563(2) 0.76427(10) 0.0470(8) Uani 1 1 d . . . . .
C56 C 0.3994(3) 0.0676(2) 0.72999(12) 0.0611(11) Uani 1 1 d . . . . .
H56 H 0.4247 0.0250 0.7182 0.073 Uiso 1 1 calc R . . . .
C57 C 0.4069(3) 0.1404(2) 0.71277(13) 0.0668(12) Uani 1 1 d . . . . .
H57 H 0.4383 0.1471 0.6897 0.080 Uiso 1 1 calc R . . . .
C58 C 0.3508(2) -0.02331(18) 0.78512(9) 0.0363(7) Uani 1 1 d . . . . .
C59 C 0.3739(2) 0.36449(19) 0.59220(11) 0.0475(8) Uani 1 1 d . . . . .
C60 C 0.3440(2) 0.3041(2) 0.56314(11) 0.0481(8) Uani 1 1 d . . . . .
H60 H 0.3198 0.2604 0.5744 0.058 Uiso 1 1 calc R . . . .
C61 C 0.3488(2) 0.3068(2) 0.51820(11) 0.0481(8) Uani 1 1 d . . . . .
H61 H 0.3284 0.2649 0.4991 0.058 Uiso 1 1 calc R . . . .
C62 C 0.3832(2) 0.3700(2) 0.50083(11) 0.0452(8) Uani 1 1 d . . . . .
C63 C 0.4115(3) 0.4316(2) 0.52902(11) 0.0508(9) Uani 1 1 d . . . . .
H63 H 0.4339 0.4758 0.5173 0.061 Uiso 1 1 calc R . . . .
C64 C 0.4072(3) 0.4288(2) 0.57420(11) 0.0522(9) Uani 1 1 d . . . . .
H64 H 0.4270 0.4711 0.5931 0.063 Uiso 1 1 calc R . . . .
C65 C 0.3927(2) 0.3733(2) 0.45298(11) 0.0466(8) Uani 1 1 d . . . . .
Mn1 Mn 0.36572(3) 0.85198(3) 0.82911(2) 0.03765(14) Uani 1 1 d . . . . .
N1 N 0.24814(18) 0.83514(16) 0.86245(8) 0.0420(6) Uani 1 1 d . . . . .
N2 N 0.40231(18) 0.86646(15) 0.90316(8) 0.0395(6) Uani 1 1 d . . . . .
N3 N 0.51241(18) 0.86717(15) 0.85018(8) 0.0405(6) Uani 1 1 d . . . . .
N4 N 0.36306(19) 0.88146(17) 0.97331(9) 0.0449(6) Uani 1 1 d . . . . .
N5 N 0.50677(19) 0.88721(17) 0.96767(9) 0.0459(7) Uani 1 1 d . . . . .
O1 O 0.31656(17) 0.76084(13) 0.78467(7) 0.0500(6) Uani 1 1 d . . . . .
O2 O 0.39223(15) 0.71477(14) 0.84737(7) 0.0461(5) Uani 1 1 d . . . . .
O3 O 0.42893(18) 0.42477(16) 0.43755(8) 0.0586(7) Uani 1 1 d . . . . .
O4 O 0.35892(18) 0.31366(16) 0.42883(8) 0.0567(7) Uani 1 1 d . . . . .
H4A H 0.3695 0.3165 0.4029 0.085 Uiso 1 1 calc GR . . . .
O5 O 0.38669(16) -0.07700(13) 0.77032(7) 0.0475(6) Uani 1 1 d . . . . .
O6 O 0.31508(15) -0.02894(13) 0.81768(7) 0.0447(5) Uani 1 1 d . . . . .
C20 C 0.3166(2) 0.67970(19) 0.63875(11) 0.0466(8) Uani 1 1 d . . . . .
H20 H 0.3000 0.6946 0.6659 0.056 Uiso 1 1 calc R . . . .
C21 C 0.3999(2) 0.6802(2) 0.63733(12) 0.0537(9) Uani 1 1 d . . . . .
H21 H 0.4401 0.6949 0.6631 0.064 Uiso 1 1 calc R . . . .
C22 C 0.4249(3) 0.6596(3) 0.59887(15) 0.0645(11) Uani 1 1 d . . . . .
H22 H 0.4827 0.6592 0.5973 0.077 Uiso 1 1 calc R . . . .
C23 C 0.3638(3) 0.6389(2) 0.56146(14) 0.0589(10) Uani 1 1 d . . . . .
H23 H 0.3792 0.6244 0.5340 0.071 Uiso 1 1 calc R . . . .
C24 C 0.2819(2) 0.64009(18) 0.56538(11) 0.0439(8) Uani 1 1 d . . . . .
C25 C 0.2125(2) 0.62044(19) 0.52729(11) 0.0428(7) Uani 1 1 d . . . . .
C26 C 0.1622(2) 0.5896(2) 0.45519(12) 0.0503(8) Uani 1 1 d . . . . .
C27 C 0.0727(2) 0.60625(17) 0.50230(10) 0.0395(7) Uani 1 1 d . . . . .
C28 C -0.0114(2) 0.60584(18) 0.51345(10) 0.0407(7) Uani 1 1 d . . . . .
C29 C -0.0832(2) 0.59067(19) 0.48150(11) 0.0470(8) Uani 1 1 d . . . . .
H29 H -0.0794 0.5808 0.4512 0.056 Uiso 1 1 calc R . . . .
C30 C -0.1598(2) 0.5901(2) 0.49437(12) 0.0537(9) Uani 1 1 d . . . . .
H30 H -0.2098 0.5800 0.4732 0.064 Uiso 1 1 calc R . . . .
C31 C -0.1622(3) 0.6046(3) 0.53901(14) 0.0610(10) Uani 1 1 d . . . . .
H31 H -0.2141 0.6054 0.5489 0.073 Uiso 1 1 calc R . . . .
C32 C -0.0874(3) 0.6180(2) 0.56896(12) 0.0552(9) Uani 1 1 d . . . . .
H32 H -0.0897 0.6269 0.5996 0.066 Uiso 1 1 calc R . . . .
C33 C 0.1783(3) 0.5687(3) 0.41032(13) 0.0611(10) Uani 1 1 d . . . . .
N12 N 0.2576(3) 0.5496(3) 0.40882(12) 0.0796(12) Uani 1 1 d . . . . .
C37 C 0.2740(4) 0.5282(4) 0.36855(16) 0.0919(17) Uani 1 1 d . . . . .
H37 H 0.3296 0.5141 0.3666 0.110 Uiso 1 1 calc R . . . .
C36 C 0.2127(4) 0.5263(4) 0.33034(17) 0.101(2) Uani 1 1 d . . . . .
H36 H 0.2262 0.5117 0.3024 0.122 Uiso 1 1 calc R . . . .
C35 C 0.1329(4) 0.5454(5) 0.33283(16) 0.118(3) Uani 1 1 d . . . . .
H35 H 0.0901 0.5443 0.3066 0.142 Uiso 1 1 calc R . . . .
C34 C 0.1138(3) 0.5663(3) 0.37356(13) 0.0853(17) Uani 1 1 d . . . . .
H34 H 0.0580 0.5787 0.3761 0.102 Uiso 1 1 calc R . . . .
C66 C 0.1180(2) 0.7789(2) 0.63788(11) 0.0470(8) Uani 1 1 d . . . . .
C67 C 0.1175(2) 0.8546(2) 0.66077(11) 0.0438(7) Uani 1 1 d . . . . .
C68 C 0.0802(2) 0.9194(2) 0.63866(11) 0.0486(8) Uani 1 1 d . . . . .
H68 H 0.0572 0.9169 0.6074 0.058 Uiso 1 1 calc R . . . .
C69 C 0.0763(2) 0.9876(2) 0.66172(11) 0.0487(8) Uani 1 1 d . . . . .
H69 H 0.0494 1.0311 0.6463 0.058 Uiso 1 1 calc R . . . .
C70 C 0.1116(2) 0.9930(2) 0.70770(11) 0.0454(8) Uani 1 1 d . . . . .
C71 C 0.1505(2) 0.9276(2) 0.72932(11) 0.0463(8) Uani 1 1 d . . . . .
H71 H 0.1757 0.9304 0.7603 0.056 Uiso 1 1 calc R . . . .
C72 C 0.1530(2) 0.8591(2) 0.70658(11) 0.0447(8) Uani 1 1 d . . . . .
H72 H 0.1787 0.8151 0.7220 0.054 Uiso 1 1 calc R . . . .
C73 C 0.1112(2) 1.0660(2) 0.73260(11) 0.0465(8) Uani 1 1 d . . . . .
C74 C 0.1149(2) 1.1363(2) 0.71074(12) 0.0481(8) Uani 1 1 d . . . . .
H74 H 0.1162 1.1364 0.6796 0.058 Uiso 1 1 calc R . . . .
C75 C 0.1166(2) 1.2065(2) 0.73324(12) 0.0506(9) Uani 1 1 d D . . . .
C76 C 0.1156(2) 1.2053(2) 0.77904(12) 0.0486(8) Uani 1 1 d . . . . .
H76 H 0.1173 1.2525 0.7949 0.058 Uiso 1 1 calc R . . . .
C77 C 0.1120(2) 1.1363(2) 0.80212(11) 0.0460(8) Uani 1 1 d . . . . .
C78 C 0.1096(2) 1.0670(2) 0.77831(11) 0.0457(8) Uani 1 1 d . . . . .
H78 H 0.1069 1.0197 0.7937 0.055 Uiso 1 1 calc R . . . .
C79A C 0.1303(16) 1.2737(8) 0.7044(6) 0.040(4) Uani 0.5 1 d D U . A 2
C80A C 0.1666(8) 0.2762(8) 0.6667(5) 0.046(2) Uani 0.5 1 d . U . B 2
H80A H 0.1885 0.2301 0.6568 0.055 Uiso 0.5 1 calc R . . B 2
C81A C 0.1721(6) 0.3437(6) 0.6429(3) 0.0455(18) Uani 0.5 1 d . U . B 2
H81A H 0.1963 0.3427 0.6168 0.055 Uiso 0.5 1 calc R . . B 2
C82A C 0.1428(6) 0.4121(6) 0.6569(3) 0.0440(17) Uani 0.5 1 d . U . B 2
C83A C 0.1098(6) 0.4125(6) 0.6943(4) 0.0503(19) Uani 0.5 1 d . U . B 2
H83A H 0.0908 0.4596 0.7047 0.060 Uiso 0.5 1 calc R . . B 2
C84A C 0.1031(8) 0.3435(9) 0.7184(4) 0.050(2) Uani 0.5 1 d . U . B 2
H84A H 0.0795 0.3452 0.7446 0.060 Uiso 0.5 1 calc R . . B 2
C85A C 0.1522(7) 0.4851(5) 0.6296(3) 0.0473(18) Uani 0.5 1 d . U . B 2
C86 C 0.1148(2) 1.13705(19) 0.85152(12) 0.0469(8) Uani 1 1 d . . . . .
C87 C 0.0766(2) 1.1956(2) 0.87115(12) 0.0504(9) Uani 1 1 d . . . . .
H87 H 0.0451 1.2336 0.8526 0.061 Uiso 1 1 calc R . . . .
C88 C 0.0835(2) 1.1994(2) 0.91742(12) 0.0517(9) Uani 1 1 d . . . . .
H88 H 0.0566 1.2398 0.9302 0.062 Uiso 1 1 calc R . . . .
C89 C 0.1297(2) 1.1443(2) 0.94518(12) 0.0500(9) Uani 1 1 d . . . . .
C90 C 0.1670(3) 1.0850(2) 0.92578(12) 0.0549(9) Uani 1 1 d . . . . .
H90 H 0.1978 1.0466 0.9443 0.066 Uiso 1 1 calc R . . . .
C91 C 0.1600(3) 1.0812(2) 0.87959(12) 0.0518(9) Uani 1 1 d . . . . .
H91 H 0.1861 1.0402 0.8668 0.062 Uiso 1 1 calc R . . . .
C92 C 0.1402(3) 1.1480(2) 0.99557(12) 0.0514(9) Uani 1 1 d . . . . .
Mn2 Mn 0.11511(4) 0.63722(3) 0.60632(2) 0.04682(16) Uani 1 1 d . . . . .
N7 N -0.01327(19) 0.61890(16) 0.55730(9) 0.0452(7) Uani 1 1 d . . . . .
N8 N 0.13603(18) 0.62086(15) 0.53671(8) 0.0407(6) Uani 1 1 d . . . . .
N9 N 0.25682(18) 0.65907(16) 0.60357(9) 0.0437(6) Uani 1 1 d . . . . .
N10 N 0.08272(19) 0.59138(16) 0.46058(9) 0.0459(7) Uani 1 1 d . . . . .
N11 N 0.2297(2) 0.60480(18) 0.48734(10) 0.0512(7) Uani 1 1 d . . . . .
O7 O 0.14445(18) 0.72093(15) 0.66060(8) 0.0580(7) Uani 1 1 d D . . . .
O8 O 0.09010(16) 0.77318(15) 0.59578(8) 0.0527(6) Uani 1 1 d . . . . .
O9 O 0.17912(19) 1.10054(16) 1.02041(8) 0.0614(7) Uani 1 1 d . . . . .
O10 O 0.10314(19) 1.20838(15) 1.00933(8) 0.0597(7) Uani 1 1 d . . . . .
H10 H 0.1082 1.2067 1.0374 0.089 Uiso 1 1 calc GR . . . .
O11A O 0.1158(4) 0.5432(4) 0.6427(2) 0.0535(13) Uani 0.5 1 d . U . B 2
O12A O 0.1914(4) 0.4835(3) 0.60031(18) 0.0573(14) Uani 0.5 1 d . U . B 2
C79 C 0.1150(15) 1.2858(7) 0.7129(6) 0.036(3) Uani 0.5 1 d D U . A 1
C80 C 0.1452(8) 0.2897(8) 0.6737(5) 0.045(2) Uani 0.5 1 d . U . B 1
H80 H 0.1659 0.2447 0.6618 0.054 Uiso 0.5 1 calc R . . B 1
C81 C 0.1454(6) 0.3605(6) 0.6513(3) 0.0428(17) Uani 0.5 1 d . U . B 1
H81 H 0.1667 0.3631 0.6243 0.051 Uiso 0.5 1 calc R . . B 1
C82 C 0.1153(6) 0.4255(5) 0.6677(3) 0.0399(16) Uani 0.5 1 d . U . B 1
C83 C 0.0843(6) 0.4208(6) 0.7067(3) 0.0465(18) Uani 0.5 1 d . U . B 1
H83 H 0.0625 0.4656 0.7183 0.056 Uiso 0.5 1 calc R . . B 1
C84 C 0.0845(9) 0.3530(9) 0.7288(4) 0.051(2) Uani 0.5 1 d . U . B 1
H84 H 0.0633 0.3514 0.7559 0.061 Uiso 0.5 1 calc R . . B 1
C85 C 0.1154(5) 0.4993(5) 0.6432(2) 0.0376(13) Uani 0.5 1 d D U . B 1
O12 O 0.1552(4) 0.5078(3) 0.61198(19) 0.0404(12) Uani 0.5 1 d D U . B 1
O11 O 0.0741(4) 0.5563(3) 0.65453(16) 0.0424(11) Uani 0.5 1 d D U . B 1
C95_1 C 0.4293(7) 0.2777(10) 0.8785(3) 0.0934(18) Uani 0.5 1 d D . . C 1
H95A_1 H 0.4849 0.2667 0.8966 0.140 Uiso 0.5 1 calc GR . . C 1
H95B_1 H 0.4293 0.3293 0.8655 0.140 Uiso 0.5 1 calc GR . . C 1
H95C_1 H 0.4159 0.2397 0.8543 0.140 Uiso 0.5 1 calc GR . . C 1
C94_1 C 0.3907(7) 0.2703(8) 0.9536(3) 0.0934(18) Uani 0.5 1 d D . . C 1
H94A_1 H 0.3721 0.3173 0.9667 0.140 Uiso 0.5 1 calc GR . . C 1
H94B_1 H 0.4517 0.2656 0.9627 0.140 Uiso 0.5 1 calc GR . . C 1
H94C_1 H 0.3638 0.2256 0.9644 0.140 Uiso 0.5 1 calc GR . . C 1
N13_1 N 0.3683(6) 0.2741(5) 0.9062(3) 0.079(2) Uani 0.5 1 d D . . C 1
C93_1 C 0.2824(6) 0.2739(6) 0.8858(4) 0.0934(18) Uani 0.5 1 d D . . C 1
H93_1 H 0.2416 0.2706 0.9043 0.112 Uiso 0.5 1 calc R . . C 1
O13_1 O 0.2597(5) 0.2778(5) 0.8460(2) 0.097(2) Uani 0.5 1 d D . . C 1
C95_2 C 0.1185(7) 1.2003(7) 0.5373(3) 0.056(5) Uani 0.5 1 d D . . D 1
H95A_2 H 0.1676 1.2248 0.5290 0.084 Uiso 0.5 1 calc GR . . D 1
H95B_2 H 0.1101 1.2209 0.5662 0.084 Uiso 0.5 1 calc GR . . D 1
H95C_2 H 0.0687 1.2109 0.5141 0.084 Uiso 0.5 1 calc GR . . D 1
C94_2 C 0.1961(9) 1.0886(10) 0.5753(5) 0.085(6) Uani 0.5 1 d D . . D 1
H94A_2 H 0.1906 1.1103 0.6044 0.127 Uiso 0.5 1 calc GR . . D 1
H94B_2 H 0.2510 1.1025 0.5689 0.127 Uiso 0.5 1 calc GR . . D 1
H94C_2 H 0.1912 1.0325 0.5763 0.127 Uiso 0.5 1 calc GR . . D 1
N13_2 N 0.1317(6) 1.1185(8) 0.5411(3) 0.058(3) Uani 0.5 1 d D . . D 1
C93_2 C 0.0807(7) 1.0694(8) 0.5110(4) 0.063(4) Uani 0.5 1 d D . . D 1
H93_2 H 0.0910 1.0158 0.5148 0.076 Uiso 0.5 1 calc R . . D 1
O13_2 O 0.0252(4) 1.0887(3) 0.4810(2) 0.0691(16) Uani 0.5 1 d D . . D 1
C95_3 C 0.1186(12) 1.2066(8) 0.5379(6) 0.094(8) Uani 0.5 1 d D . . E 2
H95A_3 H 0.0596 1.2172 0.5251 0.141 Uiso 0.5 1 calc GR . . E 2
H95B_3 H 0.1533 1.2202 0.5161 0.141 Uiso 0.5 1 calc GR . . E 2
H95C_3 H 0.1360 1.2371 0.5653 0.141 Uiso 0.5 1 calc GR . . E 2
C94_3 C 0.0744(10) 1.0707(9) 0.5235(5) 0.072(4) Uani 0.5 1 d D . . E 2
H94A_3 H 0.0774 1.0750 0.4916 0.108 Uiso 0.5 1 calc GR . . E 2
H94B_3 H 0.0167 1.0802 0.5271 0.108 Uiso 0.5 1 calc GR . . E 2
H94C_3 H 0.0916 1.0190 0.5343 0.108 Uiso 0.5 1 calc GR . . E 2
N13_3 N 0.1287(6) 1.1260(8) 0.5487(3) 0.067(4) Uani 0.5 1 d D . . E 2
C93_3 C 0.1928(7) 1.1031(8) 0.5841(4) 0.068(5) Uani 0.5 1 d D . . E 2
H93_3 H 0.1992 1.0498 0.5907 0.082 Uiso 0.5 1 calc R . . E 2
O13_3 O 0.2407(4) 1.1479(4) 0.6069(2) 0.0739(17) Uani 0.5 1 d D . . E 2
C95_4 C 0.0635(6) 0.6221(5) 0.7841(2) 0.078(3) Uani 0.5 1 d D . . F -1
H95A_4 H 0.0421 0.5912 0.8065 0.117 Uiso 0.5 1 calc GR . . F -1
H95B_4 H 0.0883 0.6696 0.7982 0.117 Uiso 0.5 1 calc GR . . F -1
H95C_4 H 0.1062 0.5927 0.7726 0.117 Uiso 0.5 1 calc GR U . F -1
C94_4 C -0.0812(5) 0.6579(7) 0.7443(4) 0.128(6) Uani 0.5 1 d D . . F -1
H94A_4 H -0.1062 0.6571 0.7121 0.191 Uiso 0.5 1 calc GR . . F -1
H94B_4 H -0.0869 0.7095 0.7564 0.191 Uiso 0.5 1 calc GR . . F -1
H94C_4 H -0.1101 0.6205 0.7601 0.191 Uiso 0.5 1 calc GR U . F -1
N13_4 N 0.0000 0.6395(3) 0.7500 0.101(2) Uani 1 2 d DS T P . .
C93_4 C 0.0323(6) 0.6365(4) 0.7036(2) 0.069(2) Uani 0.5 1 d D . . F -1
H93_4 H 0.0889 0.6223 0.7040 0.083 Uiso 0.5 1 calc R . . F -1
O13_4 O -0.0113(5) 0.6510(4) 0.6690(2) 0.114(3) Uani 0.5 1 d D . . F -1
C95_5 C 0.2844(12) 0.2523(16) 0.8866(7) 0.0934(18) Uani 0.25 1 d D . . G 3
H95A_5 H 0.2770 0.2001 0.8744 0.140 Uiso 0.25 1 calc GR . . G 3
H95B_5 H 0.2770 0.2895 0.8619 0.140 Uiso 0.25 1 calc GR . . G 3
H95C_5 H 0.2428 0.2622 0.9053 0.140 Uiso 0.25 1 calc GR . . G 3
C94_5 C 0.4373(13) 0.272(2) 0.8943(6) 0.0934(18) Uani 0.25 1 d D . . G 3
H94A_5 H 0.4579 0.3245 0.9014 0.140 Uiso 0.25 1 calc GR . . G 3
H94B_5 H 0.4237 0.2654 0.8616 0.140 Uiso 0.25 1 calc GR . . G 3
H94C_5 H 0.4806 0.2351 0.9074 0.140 Uiso 0.25 1 calc GR . . G 3
N13_5 N 0.3641(11) 0.2597(10) 0.9124(5) 0.079(2) Uani 0.25 1 d D . . G 3
C93_5 C 0.3731(11) 0.2543(11) 0.9607(5) 0.0934(18) Uani 0.25 1 d D . . G 3
H93_5 H 0.3271 0.2456 0.9752 0.112 Uiso 0.25 1 calc R . . G 3
O13_5 O 0.4472(9) 0.2621(10) 0.9817(4) 0.097(2) Uani 0.25 1 d D . . G 3
C95_6 C 0.4218(12) 0.3095(14) 0.9488(6) 0.0934(18) Uani 0.25 1 d D . . H 2
H95A_6 H 0.4244 0.3611 0.9361 0.140 Uiso 0.25 1 calc GR . . H 2
H95B_6 H 0.4752 0.2830 0.9495 0.140 Uiso 0.25 1 calc GR . . H 2
H95C_6 H 0.4112 0.3137 0.9794 0.140 Uiso 0.25 1 calc GR . . H 2
C94_6 C 0.3486(13) 0.2654(12) 0.8737(4) 0.0934(18) Uani 0.25 1 d D . . H 2
H94A_6 H 0.3945 0.2955 0.8658 0.140 Uiso 0.25 1 calc GR . . H 2
H94B_6 H 0.2948 0.2876 0.8592 0.140 Uiso 0.25 1 calc GR . . H 2
H94C_6 H 0.3521 0.2121 0.8636 0.140 Uiso 0.25 1 calc GR . . H 2
N13_6 N 0.3550(9) 0.2665(7) 0.9214(5) 0.079(2) Uani 0.25 1 d D . . H 2
C93_6 C 0.2984(9) 0.2272(8) 0.9420(5) 0.0934(18) Uani 0.25 1 d D . . H 2
H93_6 H 0.2551 0.1994 0.9229 0.112 Uiso 0.25 1 calc R . . H 2
O13_6 O 0.2989(8) 0.2249(9) 0.9815(4) 0.097(2) Uani 0.25 1 d D . . H 2

loop_
_atom_site_aniso_label
_atom_site_aniso_U_11
_atom_site_aniso_U_22
_atom_site_aniso_U_33
_atom_site_aniso_U_23
_atom_site_aniso_U_13
_atom_site_aniso_U_12
C1 0.056(2) 0.0476(18) 0.0281(14) 0.0026(13) 0.0018(14) 0.0015(15)
C2 0.053(2) 0.057(2) 0.0354(16) 0.0029(15) 0.0061(15) 0.0026(17)
C3 0.0455(19) 0.056(2) 0.0427(18) 0.0019(15) -0.0006(15) -0.0023(16)
C4 0.049(2) 0.054(2) 0.0319(15) 0.0013(14) -0.0034(14) 0.0009(16)
C5 0.0476(18) 0.0450(17) 0.0286(14) 0.0043(13) -0.0027(13) -0.0015(14)
C6 0.0457(18) 0.0437(17) 0.0294(14) 0.0037(12) -0.0040(13) -0.0008(14)
C7 0.0494(19) 0.0469(18) 0.0301(15) 0.0043(13) 0.0011(14) -0.0004(15)
C8 0.0503(19) 0.0405(17) 0.0273(14) 0.0051(12) 0.0000(13) 0.0030(14)
C9 0.0480(19) 0.0416(17) 0.0314(15) 0.0042(12) 0.0014(14) 0.0050(14)
C10 0.050(2) 0.061(2) 0.0366(17) 0.0006(15) 0.0006(15) 0.0052(17)
C11 0.046(2) 0.072(3) 0.0478(19) 0.0005(18) 0.0067(16) 0.0036(18)
C0AA 0.046(2) 0.061(2) 0.050(2) -0.0027(17) -0.0029(16) 0.0004(17)
C13 0.050(2) 0.0469(19) 0.0362(16) -0.0005(14) -0.0059(14) 0.0032(15)
C14 0.058(2) 0.0513(19) 0.0284(15) 0.0023(14) 0.0020(15) -0.0036(16)
C15 0.052(2) 0.060(2) 0.0272(14) -0.0021(14) 0.0024(14) -0.0079(16)
C16 0.066(2) 0.057(2) 0.0367(17) -0.0048(15) -0.0054(17) -0.0084(18)
C17 0.071(3) 0.057(2) 0.0303(15) -0.0027(15) 0.0006(16) -0.0037(18)
C18 0.074(3) 0.061(2) 0.0346(17) -0.0036(16) 0.0060(17) -0.005(2)
N6 0.072(2) 0.064(2) 0.0372(15) 0.0027(14) 0.0008(15) -0.0053(17)
C39 0.0430(17) 0.0487(18) 0.0307(15) -0.0013(13) 0.0026(13) -0.0005(14)
C40 0.0459(18) 0.0431(17) 0.0313(15) 0.0028(13) 0.0029(13) -0.0021(14)
C41 0.053(2) 0.0463(18) 0.0306(15) -0.0021(13) -0.0034(14) 0.0002(15)
C42 0.057(2) 0.0382(17) 0.0336(15) 0.0008(13) -0.0021(14) 0.0039(15)
C43 0.060(2) 0.0428(18) 0.0310(15) -0.0003(13) 0.0002(14) -0.0015(16)
C44 0.058(2) 0.0421(18) 0.0322(15) -0.0010(13) -0.0043(14) -0.0033(15)
C45 0.0490(19) 0.0435(17) 0.0339(15) 0.0003(13) 0.0002(14) 0.0008(15)
C46 0.066(2) 0.0407(18) 0.0317(15) 0.0008(13) -0.0017(15) 0.0007(16)
C47 0.076(3) 0.0433(19) 0.0308(15) 0.0006(13) 0.0017(16) 0.0008(17)
C48 0.077(3) 0.0395(18) 0.0350(16) 0.0011(14) 0.0037(16) -0.0006(17)
C49 0.092(3) 0.0363(18) 0.0355(17) -0.0050(14) 0.0053(18) -0.0017(18)
C50 0.073(2) 0.0371(17) 0.0344(16) 0.0002(13) 0.0024(16) -0.0040(16)
C51 0.069(2) 0.0385(18) 0.0348(16) 0.0025(13) -0.0021(15) -0.0021(16)
C52 0.077(3) 0.0432(19) 0.0318(16) -0.0016(13) 0.0043(16) 0.0006(17)
C53 0.061(2) 0.0419(18) 0.0354(16) 0.0002(13) -0.0030(15) 0.0024(16)
C54 0.052(2) 0.0467(18) 0.0339(15) 0.0012(14) -0.0030(14) 0.0005(15)
C55 0.065(2) 0.0405(18) 0.0300(15) 0.0006(13) -0.0027(15) 0.0002(16)
C56 0.103(3) 0.043(2) 0.0409(18) 0.0006(15) 0.022(2) 0.009(2)
C57 0.122(4) 0.044(2) 0.0398(19) 0.0046(15) 0.029(2) 0.007(2)
C58 0.0417(16) 0.0421(17) 0.0199(12) -0.0038(11) -0.0070(12) 0.0011(13)
C59 0.064(2) 0.0407(18) 0.0347(16) 0.0024(13) 0.0024(15) 0.0000(16)
C60 0.065(2) 0.0413(18) 0.0358(16) 0.0007(14) 0.0034(15) -0.0051(16)
C61 0.061(2) 0.0453(19) 0.0354(16) -0.0040(14) 0.0031(15) -0.0033(16)
C62 0.052(2) 0.0459(18) 0.0346(16) 0.0013(13) 0.0014(14) -0.0023(15)
C63 0.068(2) 0.0442(19) 0.0378(17) 0.0033(14) 0.0038(16) -0.0052(17)
C64 0.079(3) 0.0376(18) 0.0357(16) -0.0018(13) 0.0000(17) -0.0030(17)
C65 0.050(2) 0.0498(19) 0.0368(16) 0.0038(14) 0.0019(15) -0.0036(16)
Mn1 0.0467(3) 0.0370(3) 0.0248(2) 0.00163(18) -0.0040(2) 0.0004(2)
N1 0.0473(15) 0.0451(15) 0.0297(12) 0.0046(11) -0.0023(11) 0.0032(12)
N2 0.0467(15) 0.0404(14) 0.0275(12) 0.0025(10) -0.0023(11) 0.0022(11)
N3 0.0478(16) 0.0418(14) 0.0274(12) 0.0042(10) -0.0033(11) -0.0011(12)
N4 0.0513(17) 0.0522(16) 0.0290(13) 0.0026(11) 0.0021(12) 0.0006(13)
N5 0.0507(17) 0.0548(17) 0.0279(12) 0.0044(12) -0.0027(12) -0.0025(13)
O1 0.0759(17) 0.0392(12) 0.0300(11) 0.0009(9) -0.0020(11) -0.0007(11)
O2 0.0493(13) 0.0493(13) 0.0343(11) -0.0075(10) -0.0052(10) 0.0016(11)
O3 0.0758(18) 0.0593(16) 0.0411(13) 0.0018(11) 0.0122(12) -0.0082(14)
O4 0.0711(17) 0.0662(17) 0.0316(11) -0.0053(11) 0.0067(12) -0.0177(13)
O5 0.0699(16) 0.0401(12) 0.0289(10) 0.0044(9) 0.0011(10) 0.0019(11)
O6 0.0558(14) 0.0399(12) 0.0346(11) 0.0012(9) -0.0009(10) 0.0006(10)
C20 0.052(2) 0.0413(18) 0.0397(17) -0.0002(14) -0.0087(15) -0.0072(15)
C21 0.052(2) 0.052(2) 0.0475(19) -0.0056(16) -0.0128(16) 0.0001(17)
C22 0.044(2) 0.079(3) 0.064(2) -0.010(2) -0.0051(18) 0.004(2)
C23 0.051(2) 0.069(3) 0.051(2) -0.0094(18) -0.0018(17) 0.0057(19)
C24 0.0490(19) 0.0369(16) 0.0396(17) 0.0009(13) -0.0062(14) -0.0005(14)
C25 0.050(2) 0.0364(16) 0.0364(16) 0.0011(13) -0.0045(14) 0.0022(14)
C26 0.056(2) 0.051(2) 0.0394(17) -0.0052(15) -0.0017(16) 0.0002(16)
C27 0.0506(19) 0.0312(15) 0.0297(14) 0.0024(12) -0.0090(13) -0.0011(13)
C28 0.0493(19) 0.0333(15) 0.0327(15) 0.0052(12) -0.0088(13) -0.0033(13)
C29 0.055(2) 0.0409(17) 0.0370(16) 0.0058(13) -0.0120(15) -0.0035(15)
C30 0.049(2) 0.055(2) 0.0488(19) 0.0063(16) -0.0115(16) -0.0069(17)
C31 0.050(2) 0.072(3) 0.056(2) 0.007(2) 0.0007(18) -0.0078(19)
C32 0.059(2) 0.063(2) 0.0403(18) 0.0049(16) 0.0024(17) -0.0118(18)
C33 0.066(3) 0.071(3) 0.0419(19) -0.0136(18) 0.0006(18) 0.007(2)
N12 0.078(3) 0.105(3) 0.053(2) -0.022(2) 0.0070(19) 0.002(2)
C37 0.086(4) 0.129(5) 0.058(3) -0.026(3) 0.009(2) 0.009(3)
C36 0.112(5) 0.139(5) 0.051(3) -0.029(3) 0.010(3) 0.023(4)
C35 0.112(5) 0.191(7) 0.041(2) -0.029(3) -0.010(3) 0.054(5)
C34 0.080(3) 0.132(5) 0.037(2) -0.015(2) -0.004(2) 0.032(3)
C66 0.0388(18) 0.061(2) 0.0395(17) 0.0014(15) 0.0034(14) -0.0067(16)
C67 0.0390(17) 0.0519(19) 0.0373(16) 0.0012(14) -0.0001(13) -0.0081(14)
C68 0.051(2) 0.056(2) 0.0331(15) 0.0022(14) -0.0056(14) -0.0117(16)
C69 0.054(2) 0.0468(19) 0.0386(17) 0.0075(14) -0.0084(15) -0.0082(16)
C70 0.0464(18) 0.0476(19) 0.0368(16) 0.0049(14) -0.0047(14) -0.0090(15)
C71 0.0494(19) 0.051(2) 0.0330(15) 0.0038(14) -0.0050(14) -0.0083(15)
C72 0.0436(18) 0.0498(19) 0.0366(16) 0.0071(14) -0.0024(14) -0.0060(15)
C73 0.0473(19) 0.0466(19) 0.0380(16) 0.0047(14) -0.0101(14) -0.0076(15)
C74 0.051(2) 0.0484(19) 0.0373(17) 0.0075(14) -0.0099(15) -0.0089(15)
C75 0.050(2) 0.049(2) 0.0446(18) 0.0088(15) -0.0120(15) -0.0075(16)
C76 0.050(2) 0.0434(18) 0.0442(18) 0.0019(14) -0.0105(15) -0.0040(15)
C77 0.0488(19) 0.0454(18) 0.0377(17) 0.0025(14) -0.0066(14) -0.0067(15)
C78 0.0506(19) 0.0425(18) 0.0374(16) 0.0056(13) -0.0076(14) -0.0088(15)
C79A 0.049(9) 0.037(5) 0.030(7) -0.007(5) -0.002(5) 0.004(4)
C80A 0.062(6) 0.042(5) 0.031(4) -0.004(3) 0.002(4) -0.002(4)
C81A 0.060(4) 0.040(4) 0.033(3) -0.001(3) -0.001(3) 0.001(3)
C82A 0.058(4) 0.039(3) 0.029(3) 0.001(3) -0.005(3) -0.001(3)
C83A 0.065(4) 0.045(3) 0.038(4) -0.002(3) 0.005(3) 0.007(3)
C84A 0.062(5) 0.050(4) 0.038(5) -0.002(4) 0.006(4) 0.006(4)
C85A 0.058(4) 0.041(4) 0.035(4) -0.002(3) -0.009(3) -0.005(3)
C86 0.053(2) 0.0400(18) 0.0401(17) 0.0011(13) -0.0083(15) -0.0071(15)
C87 0.058(2) 0.0430(18) 0.0416(17) 0.0039(14) -0.0110(16) -0.0055(16)
C88 0.059(2) 0.0430(18) 0.0452(18) -0.0040(15) -0.0081(16) -0.0001(16)
C89 0.060(2) 0.0424(18) 0.0384(17) -0.0024(14) -0.0119(16) -0.0023(16)
C90 0.071(2) 0.0438(19) 0.0415(18) 0.0036(15) -0.0104(17) 0.0055(17)
C91 0.063(2) 0.0447(19) 0.0410(17) 0.0006(15) -0.0062(16) 0.0005(17)
C92 0.062(2) 0.0432(19) 0.0408(18) -0.0007(15) -0.0089(16) -0.0029(16)
Mn2 0.0558(3) 0.0486(3) 0.0288(3) 0.0035(2) -0.0096(2) -0.0118(3)
N7 0.0549(18) 0.0423(15) 0.0331(13) 0.0031(11) -0.0047(12) -0.0069(13)
N8 0.0502(16) 0.0349(13) 0.0310(12) 0.0028(10) -0.0071(11) -0.0022(11)
N9 0.0480(16) 0.0423(15) 0.0348(13) 0.0032(11) -0.0068(12) -0.0052(12)
N10 0.0543(18) 0.0429(15) 0.0347(13) -0.0016(11) -0.0057(12) 0.0023(13)
N11 0.0530(18) 0.0541(18) 0.0419(15) -0.0070(13) -0.0020(13) 0.0000(14)
O7 0.0767(18) 0.0528(15) 0.0445(13) 0.0052(11) 0.0121(13) 0.0083(13)
O8 0.0518(14) 0.0557(15) 0.0437(13) -0.0052(11) -0.0076(11) -0.0078(12)
O9 0.0746(18) 0.0603(16) 0.0401(13) -0.0007(12) -0.0109(12) 0.0124(14)
O10 0.0844(19) 0.0462(14) 0.0387(12) -0.0044(11) -0.0117(13) 0.0057(13)
O11A 0.064(3) 0.048(3) 0.042(3) 0.010(3) -0.004(2) 0.007(3)
O12A 0.085(4) 0.044(3) 0.037(3) 0.007(2) -0.003(3) -0.006(3)
C79 0.044(8) 0.034(5) 0.027(6) -0.008(5) 0.000(4) 0.000(5)
C80 0.061(5) 0.041(4) 0.030(4) -0.003(3) 0.004(4) 0.005(4)
C81 0.059(4) 0.042(4) 0.026(3) -0.004(3) 0.004(3) 0.003(3)
C82 0.054(3) 0.039(3) 0.026(3) -0.003(3) 0.004(3) 0.002(3)
C83 0.060(4) 0.046(3) 0.033(4) 0.000(3) 0.007(3) 0.004(3)
C84 0.068(5) 0.047(4) 0.037(5) -0.001(4) 0.009(4) 0.009(4)
C85 0.049(3) 0.034(3) 0.027(3) -0.001(3) 0.000(2) -0.002(3)
O12 0.053(3) 0.036(3) 0.030(3) 0.001(2) 0.004(2) 0.007(2)
O11 0.050(3) 0.040(2) 0.038(2) 0.0053(19) 0.011(2) 0.002(2)
C95_1 0.093(3) 0.111(5) 0.072(3) -0.008(3) 0.006(3) -0.012(3)
C94_1 0.093(3) 0.111(5) 0.072(3) -0.008(3) 0.006(3) -0.012(3)
N13_1 0.106(4) 0.077(4) 0.047(4) -0.004(3) -0.002(3) -0.001(3)
C93_1 0.093(3) 0.111(5) 0.072(3) -0.008(3) 0.006(3) -0.012(3)
O13_1 0.084(4) 0.138(6) 0.061(3) -0.025(3) -0.007(3) 0.003(4)
C95_2 0.046(7) 0.083(12) 0.037(5) -0.014(6) 0.005(5) -0.026(7)
C94_2 0.072(10) 0.121(15) 0.059(6) 0.013(8) 0.004(6) -0.021(9)
N13_2 0.062(8) 0.051(7) 0.060(5) 0.004(5) 0.013(5) -0.011(5)
C93_2 0.077(9) 0.046(6) 0.067(7) -0.002(5) 0.017(6) -0.006(6)
O13_2 0.071(4) 0.060(3) 0.071(4) -0.004(3) 0.001(3) -0.013(3)
C95_3 0.114(17) 0.030(7) 0.130(17) 0.015(7) 0.002(12) 0.007(7)
C94_3 0.073(9) 0.054(7) 0.091(10) -0.014(6) 0.021(7) -0.008(6)
N13_3 0.076(10) 0.046(7) 0.078(7) -0.002(6) 0.012(6) -0.003(6)
C93_3 0.079(10) 0.046(5) 0.077(9) 0.009(6) 0.011(7) 0.003(5)
O13_3 0.083(4) 0.072(4) 0.064(4) 0.000(3) 0.009(3) -0.007(3)
C95_4 0.098(8) 0.077(6) 0.060(5) -0.005(5) 0.016(5) -0.016(6)
C94_4 0.104(10) 0.171(15) 0.122(11) 0.066(11) 0.059(9) 0.074(10)
N13_4 0.075(4) 0.056(3) 0.157(7) 0.000 -0.018(4) 0.000
C93_4 0.095(7) 0.072(6) 0.040(4) 0.007(4) 0.012(4) 0.011(5)
O13_4 0.139(7) 0.092(6) 0.082(5) 0.017(4) -0.047(5) -0.010(5)
C95_5 0.093(3) 0.111(5) 0.072(3) -0.008(3) 0.006(3) -0.012(3)
C94_5 0.093(3) 0.111(5) 0.072(3) -0.008(3) 0.006(3) -0.012(3)
N13_5 0.106(4) 0.077(4) 0.047(4) -0.004(3) -0.002(3) -0.001(3)
C93_5 0.093(3) 0.111(5) 0.072(3) -0.008(3) 0.006(3) -0.012(3)
O13_5 0.084(4) 0.138(6) 0.061(3) -0.025(3) -0.007(3) 0.003(4)
C95_6 0.093(3) 0.111(5) 0.072(3) -0.008(3) 0.006(3) -0.012(3)
C94_6 0.093(3) 0.111(5) 0.072(3) -0.008(3) 0.006(3) -0.012(3)
N13_6 0.106(4) 0.077(4) 0.047(4) -0.004(3) -0.002(3) -0.001(3)
C93_6 0.093(3) 0.111(5) 0.072(3) -0.008(3) 0.006(3) -0.012(3)
O13_6 0.084(4) 0.138(6) 0.061(3) -0.025(3) -0.007(3) 0.003(4)

loop_
_atom_type_symbol
_atom_type_description
_atom_type_scat_dispersion_real
_atom_type_scat_dispersion_imag
_atom_type_scat_source
C C 0.0181 0.0091 'International Tables Vol C Tables 4.2.6.8 and 6.1.1.4'
H H 0.0000 0.0000 'International Tables Vol C Tables 4.2.6.8 and 6.1.1.4'
Mn Mn -0.5299 2.8052 'International Tables Vol C Tables 4.2.6.8 and 6.1.1.4'
N N 0.0311 0.0180 'International Tables Vol C Tables 4.2.6.8 and 6.1.1.4'
O O 0.0492 0.0322 'International Tables Vol C Tables 4.2.6.8 and 6.1.1.4'

loop_
_geom_angle_atom_site_label_1
_geom_angle_atom_site_label_2
_geom_angle_atom_site_label_3
_geom_angle
_geom_angle_site_symmetry_1
_geom_angle_site_symmetry_3
C2 C1 H1 118.1 . .
N3 C1 H1 118.1 . .
N3 C1 C2 123.9(3) . .
C1 C2 H2 120.8 . .
C3 C2 C1 118.3(3) . .
C3 C2 H2 120.8 . .
C2 C3 H3 120.5 . .
C4 C3 C2 118.9(3) . .
C4 C3 H3 120.5 . .
C3 C4 H4 120.6 . .
C5 C4 C3 118.8(3) . .
C5 C4 H4 120.6 . .
C4 C5 C6 122.7(3) . .
N3 C5 C4 123.2(3) . .
N3 C5 C6 114.0(3) . .
N2 C6 C5 116.8(3) . .
N2 C6 N5 123.7(3) . .
N5 C6 C5 119.4(3) . .
N4 C7 C14 117.3(3) . .
N4 C7 N5 125.6(3) . .
N5 C7 C14 117.0(3) . .
N2 C8 C9 116.4(3) . .
N2 C8 N4 124.2(3) . .
N4 C8 C9 119.3(3) . .
C10 C9 C8 123.2(3) . .
N1 C9 C8 114.1(3) . .
N1 C9 C10 122.6(3) . .
C9 C10 H10A 120.2 . .
C11 C10 C9 119.6(3) . .
C11 C10 H10A 120.2 . .
C10 C11 H11 120.8 . .
C10 C11 C0AA 118.4(4) . .
C0AA C11 H11 120.8 . .
C11 C0AA H0AA 120.5 . .
C13 C0AA C11 118.9(3) . .
C13 C0AA H0AA 120.5 . .
C0AA C13 H13 118.1 . .
N1 C13 C0AA 123.8(3) . .
N1 C13 H13 118.1 . .
C15 C14 C7 119.2(3) . .
N6 C14 C7 117.3(3) . .
N6 C14 C15 123.5(3) . .
C14 C15 H15 120.8 . .
C14 C15 C16 118.4(4) . .
C16 C15 H15 120.8 . .
C15 C16 H16 119.9 . .
C17 C16 C15 120.3(4) . .
C17 C16 H16 119.9 . .
C16 C17 H17 120.6 . .
C16 C17 C18 118.7(3) . .
C18 C17 H17 120.6 . .
C17 C18 H18 119.3 . .
N6 C18 C17 121.4(4) . .
N6 C18 H18 119.3 . .
C14 N6 C18 117.6(4) . .
C40 C39 Mn1 166.9(2) . .
O1 C39 C40 119.0(3) . .
O1 C39 Mn1 52.98(16) . .
O1 C39 O2 120.7(3) . .
O2 C39 C40 120.1(3) . .
O2 C39 Mn1 68.19(18) . .
C41 C40 C39 121.6(3) . .
C41 C40 C45 118.9(3) . .
C45 C40 C39 119.3(3) . .
C40 C41 H41 119.7 . .
C42 C41 C40 120.6(3) . .
C42 C41 H41 119.7 . .
C41 C42 H42 119.7 . .
C41 C42 C43 120.5(3) . .
C43 C42 H42 119.7 . .
C42 C43 C46 121.4(3) . .
C44 C43 C42 118.5(3) . .
C44 C43 C46 120.1(3) . .
C43 C44 H44 119.5 . .
C45 C44 C43 121.0(3) . .
C45 C44 H44 119.5 . .
C40 C45 H45 119.8 . .
C44 C45 C40 120.4(3) . .
C44 C45 H45 119.8 . .
C47 C46 C43 120.8(3) . .
C47 C46 C51 118.8(3) . .
C51 C46 C43 120.4(3) . .
C46 C47 H47 119.2 . .
C46 C47 C48 121.6(3) . .
C48 C47 H47 119.2 . .
C47 C48 C49 118.0(3) . .
C47 C48 C52 121.3(3) . .
C49 C48 C52 120.6(3) . .
C48 C49 H49 119.0 . .
C50 C49 C48 122.0(3) . .
C50 C49 H49 119.0 . .
C49 C50 C59 120.7(3) . .
C51 C50 C49 118.2(3) . .
C51 C50 C59 121.1(3) . .
C46 C51 H51 119.3 . .
C50 C51 C46 121.4(3) . .
C50 C51 H51 119.3 . .
C53 C52 C48 121.2(3) . .
C53 C52 C57 118.2(3) . .
C57 C52 C48 120.7(3) . .
C52 C53 H53 119.5 . .
C54 C53 C52 121.0(3) . .
C54 C53 H53 119.5 . .
C53 C54 H54 119.5 . .
C53 C54 C55 120.9(3) . .
C55 C54 H54 119.5 . .
C54 C55 C58 121.0(3) . .
C56 C55 C54 118.0(3) . .
C56 C55 C58 120.8(3) . .
C55 C56 H56 119.7 . .
C57 C56 C55 120.7(4) . .
C57 C56 H56 119.7 . .
C52 C57 H57 119.4 . .
C56 C57 C52 121.2(4) . .
C56 C57 H57 119.4 . .
C55 C58 Mn1 170.2(2) . 1_545
O5 C58 C55 118.0(3) . .
O5 C58 Mn1 62.62(16) . 1_545
O5 C58 O6 123.9(3) . .
O6 C58 C55 117.9(3) . .
O6 C58 Mn1 61.68(16) . 1_545
C60 C59 C50 120.7(3) . .
C60 C59 C64 117.9(3) . .
C64 C59 C50 121.3(3) . .
C59 C60 H60 119.4 . .
C61 C60 C59 121.2(3) . .
C61 C60 H60 119.4 . .
C60 C61 H61 119.7 . .
C60 C61 C62 120.5(3) . .
C62 C61 H61 119.7 . .
C61 C62 C63 119.1(3) . .
C61 C62 C65 121.9(3) . .
C63 C62 C65 119.0(3) . .
C62 C63 H63 119.8 . .
C64 C63 C62 120.4(3) . .
C64 C63 H63 119.8 . .
C59 C64 H64 119.6 . .
C63 C64 C59 120.8(3) . .
C63 C64 H64 119.6 . .
O3 C65 C62 123.7(3) . .
O3 C65 O4 122.9(3) . .
O4 C65 C62 113.5(3) . .
C58 Mn1 C39 134.62(9) 1_565 .
N1 Mn1 C39 87.12(10) . .
N1 Mn1 C58 109.35(10) . 1_565
N1 Mn1 N3 139.60(9) . .
N1 Mn1 O2 84.49(9) . .
N2 Mn1 C39 110.85(10) . .
N2 Mn1 C58 114.51(9) . 1_565
N2 Mn1 N1 70.03(10) . .
N2 Mn1 N3 69.94(10) . .
N2 Mn1 O2 83.22(8) . .
N2 Mn1 O5 133.41(10) . 1_565
N2 Mn1 O6 94.00(9) . 1_565
N3 Mn1 C39 102.08(10) . .
N3 Mn1 C58 91.98(10) . 1_565
N3 Mn1 O2 85.66(9) . .
O1 Mn1 C39 28.17(9) . .
O1 Mn1 C58 108.50(9) . 1_565
O1 Mn1 N1 86.77(10) . .
O1 Mn1 N2 135.76(9) . .
O1 Mn1 N3 119.24(10) . .
O1 Mn1 O2 56.72(8) . .
O1 Mn1 O5 90.14(9) . 1_565
O1 Mn1 O6 120.67(9) . 1_565
O2 Mn1 C39 28.68(8) . .
O2 Mn1 C58 160.11(9) . 1_565
O5 Mn1 C39 110.60(9) 1_565 .
O5 Mn1 C58 29.08(9) 1_565 1_565
O5 Mn1 N1 132.23(9) 1_565 .
O5 Mn1 N3 81.46(9) 1_565 .
O5 Mn1 O2 131.42(8) 1_565 .
O6 Mn1 C39 148.12(9) 1_565 .
O6 Mn1 C58 29.42(9) 1_565 1_565
O6 Mn1 N1 82.86(9) 1_565 .
O6 Mn1 N3 105.14(9) 1_565 .
O6 Mn1 O2 167.24(9) 1_565 .
O6 Mn1 O5 58.39(9) 1_565 1_565
C9 N1 Mn1 117.1(2) . .
C13 N1 C9 116.7(3) . .
C13 N1 Mn1 126.1(2) . .
C6 N2 Mn1 121.7(2) . .
C8 N2 C6 116.7(3) . .
C8 N2 Mn1 121.6(2) . .
C1 N3 C5 116.9(3) . .
C1 N3 Mn1 125.8(2) . .
C5 N3 Mn1 117.3(2) . .
C8 N4 C7 114.7(3) . .
C6 N5 C7 114.8(3) . .
C39 O1 Mn1 98.85(19) . .
C39 O2 Mn1 83.13(19) . .
C65 O4 H4A 109.5 . .
C58 O5 Mn1 88.31(19) . 1_545
C58 O6 Mn1 88.91(19) . 1_545
C21 C20 H20 118.5 . .
N9 C20 H20 118.5 . .
N9 C20 C21 123.0(3) . .
C20 C21 H21 120.3 . .
C22 C21 C20 119.4(3) . .
C22 C21 H21 120.3 . .
C21 C22 H22 120.6 . .
C21 C22 C23 118.7(4) . .
C23 C22 H22 120.6 . .
C22 C23 H23 120.8 . .
C24 C23 C22 118.4(4) . .
C24 C23 H23 120.8 . .
C23 C24 C25 122.4(3) . .
N9 C24 C23 123.2(3) . .
N9 C24 C25 114.4(3) . .
N8 C25 C24 115.5(3) . .
N11 C25 C24 119.5(3) . .
N11 C25 N8 124.9(3) . .
N10 C26 C33 117.9(3) . .
N10 C26 N11 125.4(3) . .
N11 C26 C33 116.7(4) . .
N8 C27 C28 115.4(3) . .
N10 C27 C28 120.6(3) . .
N10 C27 N8 124.0(3) . .
C29 C28 C27 122.2(3) . .
N7 C28 C27 115.2(3) . .
N7 C28 C29 122.6(3) . .
C28 C29 H29 120.4 . .
C30 C29 C28 119.1(3) . .
C30 C29 H29 120.4 . .
C29 C30 H30 120.8 . .
C29 C30 C31 118.5(3) . .
C31 C30 H30 120.8 . .
C30 C31 H31 120.6 . .
C30 C31 C32 118.8(4) . .
C32 C31 H31 120.6 . .
C31 C32 H32 118.1 . .
N7 C32 C31 123.7(4) . .
N7 C32 H32 118.1 . .
N12 C33 C26 115.8(3) . .
N12 C33 C34 123.5(4) . .
C34 C33 C26 120.6(4) . .
C33 N12 C37 117.3(4) . .
N12 C37 H37 119.0 . .
N12 C37 C36 122.1(5) . .
C36 C37 H37 119.0 . .
C37 C36 H36 120.3 . .
C35 C36 C37 119.4(5) . .
C35 C36 H36 120.3 . .
C36 C35 H35 120.0 . .
C36 C35 C34 119.9(5) . .
C34 C35 H35 120.0 . .
C33 C34 C35 117.7(5) . .
C33 C34 H34 121.1 . .
C35 C34 H34 121.1 . .
O7 C66 C67 119.3(3) . .
O7 C66 O8 120.4(4) . .
O8 C66 C67 120.3(3) . .
C68 C67 C66 122.2(3) . .
C68 C67 C72 119.5(3) . .
C72 C67 C66 118.3(3) . .
C67 C68 H68 119.7 . .
C69 C68 C67 120.6(3) . .
C69 C68 H68 119.7 . .
C68 C69 H69 119.7 . .
C68 C69 C70 120.6(3) . .
C70 C69 H69 119.7 . .
C69 C70 C73 121.5(3) . .
C71 C70 C69 118.1(3) . .
C71 C70 C73 120.3(3) . .
C70 C71 H71 119.3 . .
C72 C71 C70 121.4(3) . .
C72 C71 H71 119.3 . .
C67 C72 H72 120.1 . .
C71 C72 C67 119.9(3) . .
C71 C72 H72 120.1 . .
C74 C73 C70 120.3(3) . .
C78 C73 C70 121.5(3) . .
C78 C73 C74 118.3(3) . .
C73 C74 H74 119.0 . .
C75 C74 C73 122.1(3) . .
C75 C74 H74 119.0 . .
C74 C75 C79A 112.8(7) . .
C74 C75 C79 127.0(7) . .
C76 C75 C74 118.1(3) . .
C76 C75 C79A 128.7(8) . .
C76 C75 C79 114.8(7) . .
C75 C76 H76 119.2 . .
C75 C76 C77 121.6(3) . .
C77 C76 H76 119.2 . .
C76 C77 C78 118.6(3) . .
C76 C77 C86 120.0(3) . .
C78 C77 C86 121.2(3) . .
C73 C78 C77 121.3(3) . .
C73 C78 H78 119.3 . .
C77 C78 H78 119.3 . .
C80A C79A C75 129.8(12) 1_565 .
C84A C79A C75 114.2(12) 1_565 .
C84A C79A C80A 116.0(11) 1_565 1_565
C79A C80A H80A 118.8 1_545 .
C79A C80A C81A 122.5(10) 1_545 .
C81A C80A H80A 118.8 . .
C80A C81A H81A 119.8 . .
C82A C81A C80A 120.4(9) . .
C82A C81A H81A 119.8 . .
C81A C82A C85A 117.8(9) . .
C83A C82A C81A 118.9(8) . .
C83A C82A C85A 123.2(9) . .
C82A C83A H83A 119.6 . .
C82A C83A C84A 120.8(9) . .
C84A C83A H83A 119.6 . .
C79A C84A C83A 121.4(11) 1_545 .
C79A C84A H84A 119.3 1_545 .
C83A C84A H84A 119.3 . .
O11A C85A C82A 112.6(10) . .
O12A C85A C82A 120.5(9) . .
O12A C85A O11A 126.8(9) . .
C87 C86 C77 120.7(3) . .
C87 C86 C91 118.3(3) . .
C91 C86 C77 121.0(3) . .
C86 C87 H87 119.5 . .
C86 C87 C88 121.0(3) . .
C88 C87 H87 119.5 . .
C87 C88 H88 119.8 . .
C87 C88 C89 120.4(4) . .
C89 C88 H88 119.8 . .
C88 C89 C92 121.7(3) . .
C90 C89 C88 118.9(3) . .
C90 C89 C92 119.4(3) . .
C89 C90 H90 119.7 . .
C89 C90 C91 120.6(3) . .
C91 C90 H90 119.7 . .
C86 C91 H91 119.6 . .
C90 C91 C86 120.8(4) . .
C90 C91 H91 119.6 . .
O9 C92 C89 123.0(3) . .
O9 C92 O10 124.2(3) . .
O10 C92 C89 112.8(3) . .
N7 Mn2 N9 139.37(10) . .
N7 Mn2 O8 86.71(9) . .
N7 Mn2 O12 96.72(16) . .
N8 Mn2 N7 70.20(10) . .
N8 Mn2 N9 69.75(10) . .
N8 Mn2 O8 93.02(9) . .
N8 Mn2 O12 81.64(16) . .
N8 Mn2 O11 131.72(15) . .
N9 Mn2 O8 88.74(9) . .
O7 Mn2 N7 127.48(11) . .
O7 Mn2 N8 138.77(10) . .
O7 Mn2 N9 81.25(10) . .
O7 Mn2 O8 56.74(9) . .
O7 Mn2 O12 124.75(15) . .
O7 Mn2 O11 88.56(15) . .
O11A Mn2 N7 98.62(19) . .
O11A Mn2 N8 116.1(2) . .
O11A Mn2 N9 104.8(2) . .
O11A Mn2 O7 98.9(2) . .
O11A Mn2 O8 150.5(2) . .
O12 Mn2 N9 84.10(17) . .
O12 Mn2 O8 172.21(17) . .
O11 Mn2 N7 89.27(15) . .
O11 Mn2 N9 123.15(16) . .
O11 Mn2 O8 130.06(15) . .
O11 Mn2 O12 57.18(19) . .
C28 N7 Mn2 117.3(2) . .
C32 N7 C28 117.2(3) . .
C32 N7 Mn2 125.4(2) . .
C25 N8 C27 116.1(3) . .
C25 N8 Mn2 121.9(2) . .
C27 N8 Mn2 121.9(2) . .
C20 N9 Mn2 125.1(2) . .
C24 N9 C20 117.2(3) . .
C24 N9 Mn2 117.1(2) . .
C27 N10 C26 115.0(3) . .
C25 N11 C26 114.5(3) . .
C66 O7 Mn2 97.0(2) . .
C66 O8 Mn2 85.8(2) . .
C92 O10 H10 109.5 . .
C85A O11A Mn2 115.9(6) . .
C80 C79 C75 114.7(11) 1_565 .
C80 C79 C84 118.0(11) 1_565 1_565
C84 C79 C75 127.2(11) 1_565 .
C79 C80 H80 120.1 1_545 .
C79 C80 C81 119.8(10) 1_545 .
C81 C80 H80 120.1 . .
C80 C81 H81 119.6 . .
C82 C81 C80 120.9(8) . .
C82 C81 H81 119.6 . .
C81 C82 C83 118.9(8) . .
C81 C82 C85 119.9(8) . .
C83 C82 C85 121.2(7) . .
C82 C83 H83 119.6 . .
C84 C83 C82 120.8(9) . .
C84 C83 H83 119.6 . .
C79 C84 H84 119.2 1_545 .
C83 C84 C79 121.6(10) . 1_545
C83 C84 H84 119.2 . .
O12 C85 C82 122.1(7) . .
O12 C85 O11 119.0(7) . .
O11 C85 C82 118.9(6) . .
C85 O12 Mn2 89.5(5) . .
C85 O11 Mn2 94.2(4) . .
H95A_1 C95_1 H95B_1 109.5 . .
H95A_1 C95_1 H95C_1 109.5 . .
H95B_1 C95_1 H95C_1 109.5 . .
N13_1 C95_1 H95A_1 109.5 . .
N13_1 C95_1 H95B_1 109.5 . .
N13_1 C95_1 H95C_1 109.5 . .
H94A_1 C94_1 H94B_1 109.5 . .
H94A_1 C94_1 H94C_1 109.5 . .
H94B_1 C94_1 H94C_1 109.5 . .
N13_1 C94_1 H94A_1 109.5 . .
N13_1 C94_1 H94B_1 109.5 . .
N13_1 C94_1 H94C_1 109.5 . .
C94_1 N13_1 C95_1 122.2(7) . .
C93_1 N13_1 C95_1 119.1(6) . .
C93_1 N13_1 C94_1 118.7(8) . .
N13_1 C93_1 H93_1 119.1 . .
O13_1 C93_1 N13_1 121.8(9) . .
O13_1 C93_1 H93_1 119.1 . .
H95A_2 C95_2 H95B_2 109.5 . .
H95A_2 C95_2 H95C_2 109.5 . .
H95B_2 C95_2 H95C_2 109.5 . .
N13_2 C95_2 H95A_2 109.5 . .
N13_2 C95_2 H95B_2 109.5 . .
N13_2 C95_2 H95C_2 109.5 . .
H94A_2 C94_2 H94B_2 109.5 . .
H94A_2 C94_2 H94C_2 109.5 . .
H94B_2 C94_2 H94C_2 109.5 . .
N13_2 C94_2 H94A_2 109.5 . .
N13_2 C94_2 H94B_2 109.5 . .
N13_2 C94_2 H94C_2 109.5 . .
C94_2 N13_2 C95_2 119.9(7) . .
C93_2 N13_2 C95_2 119.4(7) . .
C93_2 N13_2 C94_2 120.8(8) . .
N13_2 C93_2 H93_2 117.0 . .
O13_2 C93_2 N13_2 126.0(10) . .
O13_2 C93_2 H93_2 117.0 . .
H95A_3 C95_3 H95B_3 109.5 . .
H95A_3 C95_3 H95C_3 109.5 . .
H95B_3 C95_3 H95C_3 109.5 . .
N13_3 C95_3 H95A_3 109.5 . .
N13_3 C95_3 H95B_3 109.5 . .
N13_3 C95_3 H95C_3 109.5 . .
H94A_3 C94_3 H94B_3 109.5 . .
H94A_3 C94_3 H94C_3 109.5 . .
H94B_3 C94_3 H94C_3 109.5 . .
N13_3 C94_3 H94A_3 109.5 . .
N13_3 C94_3 H94B_3 109.5 . .
N13_3 C94_3 H94C_3 109.5 . .
C94_3 N13_3 C95_3 120.2(8) . .
C93_3 N13_3 C95_3 119.1(7) . .
C93_3 N13_3 C94_3 120.7(8) . .
N13_3 C93_3 H93_3 118.2 . .
O13_3 C93_3 N13_3 123.6(9) . .
O13_3 C93_3 H93_3 118.2 . .
H95A_4 C95_4 H95B_4 109.5 . .
H95A_4 C95_4 H95C_4 109.5 . .
H95B_4 C95_4 H95C_4 109.5 . .
N13_4 C95_4 H95A_4 109.5 . .
N13_4 C95_4 H95B_4 109.5 . .
N13_4 C95_4 H95C_4 109.5 . .
H94A_4 C94_4 H94B_4 109.5 . .
H94A_4 C94_4 H94C_4 109.5 . .
H94B_4 C94_4 H94C_4 109.5 . .
N13_4 C94_4 H94A_4 109.5 . .
N13_4 C94_4 H94B_4 109.5 . .
N13_4 C94_4 H94C_4 109.5 . .
C95_4 N13_4 C93_4 109.6(5) . .
C94_4 N13_4 C95_4 138.0(5) . .
C94_4 N13_4 C93_4 112.4(5) . .
N13_4 C93_4 H93_4 118.8 . .
O13_4 C93_4 N13_4 122.4(8) . .
O13_4 C93_4 H93_4 118.8 . .
H95A_5 C95_5 H95B_5 109.5 . .
H95A_5 C95_5 H95C_5 109.5 . .
H95B_5 C95_5 H95C_5 109.5 . .
N13_5 C95_5 H95A_5 109.5 . .
N13_5 C95_5 H95B_5 109.5 . .
N13_5 C95_5 H95C_5 109.5 . .
H94A_5 C94_5 H94B_5 109.5 . .
H94A_5 C94_5 H94C_5 109.5 . .
H94B_5 C94_5 H94C_5 109.5 . .
N13_5 C94_5 H94A_5 109.5 . .
N13_5 C94_5 H94B_5 109.5 . .
N13_5 C94_5 H94C_5 109.5 . .
C95_5 N13_5 C94_5 124.0(9) . .
C95_5 N13_5 C93_5 117.7(9) . .
C94_5 N13_5 C93_5 118.3(8) . .
N13_5 C93_5 H93_5 123.1 . .
O13_5 C93_5 N13_5 113.8(10) . .
O13_5 C93_5 H93_5 123.1 . .
H95A_6 C95_6 H95B_6 109.5 . .
H95A_6 C95_6 H95C_6 109.5 . .
H95B_6 C95_6 H95C_6 109.5 . .
N13_6 C95_6 H95A_6 109.5 . .
N13_6 C95_6 H95B_6 109.5 . .
N13_6 C95_6 H95C_6 109.5 . .
H94A_6 C94_6 H94B_6 109.5 . .
H94A_6 C94_6 H94C_6 109.5 . .
H94B_6 C94_6 H94C_6 109.5 . .
N13_6 C94_6 H94A_6 109.5 . .
N13_6 C94_6 H94B_6 109.5 . .
N13_6 C94_6 H94C_6 109.5 . .
C94_6 N13_6 C95_6 119.2(9) . .
C93_6 N13_6 C95_6 119.2(8) . .
C93_6 N13_6 C94_6 121.5(9) . .
N13_6 C93_6 H93_6 116.9 . .
O13_6 C93_6 N13_6 126.1(11) . .
O13_6 C93_6 H93_6 116.9 . .

loop_
_geom_bond_atom_site_label_1
_geom_bond_atom_site_label_2
_geom_bond_distance
_geom_bond_site_symmetry_2
C1 H1 0.9500 .
C1 C2 1.386(5) .
C1 N3 1.329(5) .
C2 H2 0.9500 .
C2 C3 1.386(5) .
C3 H3 0.9500 .
C3 C4 1.385(5) .
C4 H4 0.9500 .
C4 C5 1.375(5) .
C5 C6 1.472(5) .
C5 N3 1.359(4) .
C6 N2 1.334(4) .
C6 N5 1.336(4) .
C7 C14 1.490(4) .
C7 N4 1.333(4) .
C7 N5 1.340(5) .
C8 C9 1.477(5) .
C8 N2 1.329(4) .
C8 N4 1.333(4) .
C9 C10 1.380(5) .
C9 N1 1.361(4) .
C10 H10A 0.9500 .
C10 C11 1.370(5) .
C11 H11 0.9500 .
C11 C0AA 1.387(5) .
C0AA H0AA 0.9500 .
C0AA C13 1.378(5) .
C13 H13 0.9500 .
C13 N1 1.332(4) .
C14 C15 1.353(5) .
C14 N6 1.339(5) .
C15 H15 0.9500 .
C15 C16 1.368(4) .
C16 H16 0.9500 .
C16 C17 1.365(6) .
C17 H17 0.9500 .
C17 C18 1.379(6) .
C18 H18 0.9500 .
C18 N6 1.361(4) .
C39 C40 1.477(5) .
C39 Mn1 2.638(3) .
C39 O1 1.261(4) .
C39 O2 1.276(4) .
C40 C41 1.393(5) .
C40 C45 1.398(4) .
C41 H41 0.9500 .
C41 C42 1.386(5) .
C42 H42 0.9500 .
C42 C43 1.403(4) .
C43 C44 1.391(5) .
C43 C46 1.478(5) .
C44 H44 0.9500 .
C44 C45 1.384(5) .
C45 H45 0.9500 .
C46 C47 1.389(5) .
C46 C51 1.401(5) .
C47 H47 0.9500 .
C47 C48 1.398(5) .
C48 C49 1.399(5) .
C48 C52 1.484(5) .
C49 H49 0.9500 .
C49 C50 1.396(5) .
C50 C51 1.392(5) .
C50 C59 1.484(5) .
C51 H51 0.9500 .
C52 C53 1.386(5) .
C52 C57 1.390(5) .
C53 H53 0.9500 .
C53 C54 1.379(5) .
C54 H54 0.9500 .
C54 C55 1.399(5) .
C55 C56 1.388(5) .
C55 C58 1.529(4) .
C56 H56 0.9500 .
C56 C57 1.382(5) .
C57 H57 0.9500 .
C58 Mn1 2.532(3) 1_545
C58 O5 1.231(4) .
C58 O6 1.244(4) .
C59 C60 1.395(5) .
C59 C64 1.399(5) .
C60 H60 0.9500 .
C60 C61 1.382(5) .
C61 H61 0.9500 .
C61 C62 1.383(5) .
C62 C63 1.391(5) .
C62 C65 1.491(5) .
C63 H63 0.9500 .
C63 C64 1.387(5) .
C64 H64 0.9500 .
C65 O3 1.215(4) .
C65 O4 1.325(4) .
Mn1 C58 2.532(3) 1_565
Mn1 N1 2.350(3) .
Mn1 N2 2.223(3) .
Mn1 N3 2.360(3) .
Mn1 O1 2.132(2) .
Mn1 O2 2.467(2) .
Mn1 O5 2.249(2) 1_565
Mn1 O6 2.229(2) 1_565
O4 H4A 0.8400 .
O5 Mn1 2.249(2) 1_545
O6 Mn1 2.229(2) 1_545
C20 H20 0.9500 .
C20 C21 1.364(5) .
C20 N9 1.344(4) .
C21 H21 0.9500 .
C21 C22 1.357(6) .
C22 H22 0.9500 .
C22 C23 1.401(5) .
C23 H23 0.9500 .
C23 C24 1.360(6) .
C24 C25 1.489(4) .
C24 N9 1.343(5) .
C25 N8 1.329(5) .
C25 N11 1.325(4) .
C26 C33 1.481(5) .
C26 N10 1.335(5) .
C26 N11 1.345(5) .
C27 C28 1.472(5) .
C27 N8 1.339(4) .
C27 N10 1.333(4) .
C28 C29 1.389(4) .
C28 N7 1.356(4) .
C29 H29 0.9500 .
C29 C30 1.377(6) .
C30 H30 0.9500 .
C30 C31 1.386(6) .
C31 H31 0.9500 .
C31 C32 1.388(5) .
C32 H32 0.9500 .
C32 N7 1.322(5) .
C33 N12 1.340(6) .
C33 C34 1.374(6) .
N12 C37 1.353(6) .
C37 H37 0.9500 .
C37 C36 1.373(7) .
C36 H36 0.9500 .
C36 C35 1.357(8) .
C35 H35 0.9500 .
C35 C34 1.381(6) .
C34 H34 0.9500 .
C66 C67 1.489(5) .
C66 O7 1.249(4) .
C66 O8 1.273(4) .
C67 C68 1.387(5) .
C67 C72 1.399(4) .
C68 H68 0.9500 .
C68 C69 1.384(5) .
C69 H69 0.9500 .
C69 C70 1.404(4) .
C70 C71 1.400(5) .
C70 C73 1.478(5) .
C71 H71 0.9500 .
C71 C72 1.380(5) .
C72 H72 0.9500 .
C73 C74 1.397(5) .
C73 C78 1.392(5) .
C74 H74 0.9500 .
C74 C75 1.396(5) .
C75 C76 1.393(5) .
C75 C79A 1.501(12) .
C75 C79 1.507(11) .
C76 H76 0.9500 .
C76 C77 1.396(5) .
C77 C78 1.401(5) .
C77 C86 1.491(5) .
C78 H78 0.9500 .
C79A C80A 1.388(18) 1_565
C79A C84A 1.384(16) 1_565
C80A C79A 1.388(18) 1_545
C80A H80A 0.9500 .
C80A C81A 1.389(15) .
C81A H81A 0.9500 .
C81A C82A 1.379(12) .
C82A C83A 1.345(13) .
C82A C85A 1.540(14) .
C83A H83A 0.9500 .
C83A C84A 1.421(17) .
C84A C79A 1.384(16) 1_545
C84A H84A 0.9500 .
C85A O11A 1.273(12) .
C85A O12A 1.191(13) .
C86 C87 1.386(5) .
C86 C91 1.401(5) .
C87 H87 0.9500 .
C87 C88 1.388(5) .
C88 H88 0.9500 .
C88 C89 1.393(5) .
C89 C90 1.385(5) .
C89 C92 1.506(5) .
C90 H90 0.9500 .
C90 C91 1.385(5) .
C91 H91 0.9500 .
C92 O9 1.210(4) .
C92 O10 1.317(5) .
Mn2 N7 2.336(3) .
Mn2 N8 2.222(3) .
Mn2 N9 2.353(3) .
Mn2 O7 2.179(3) .
Mn2 O8 2.409(3) .
Mn2 O11A 1.970(6) .
Mn2 O12 2.338(6) .
Mn2 O11 2.224(5) .
O10 H10 0.8400 .
C79 C80 1.376(17) 1_565
C79 C84 1.392(16) 1_565
C80 C79 1.376(17) 1_545
C80 H80 0.9500 .
C80 C81 1.407(16) .
C81 H81 0.9500 .
C81 C82 1.363(11) .
C82 C83 1.377(11) .
C82 C85 1.482(12) .
C83 H83 0.9500 .
C83 C84 1.355(16) .
C84 C79 1.392(16) 1_545
C84 H84 0.9500 .
C85 O12 1.256(8) .
C85 O11 1.280(8) .
C95_1 H95A_1 0.9800 .
C95_1 H95B_1 0.9800 .
C95_1 H95C_1 0.9800 .
C95_1 N13_1 1.422(9) .
C94_1 H94A_1 0.9800 .
C94_1 H94B_1 0.9800 .
C94_1 H94C_1 0.9800 .
C94_1 N13_1 1.415(8) .
N13_1 C93_1 1.412(9) .
C93_1 H93_1 0.9500 .
C93_1 O13_1 1.195(10) .
C95_2 H95A_2 0.9800 .
C95_2 H95B_2 0.9800 .
C95_2 H95C_2 0.9800 .
C95_2 N13_2 1.438(9) .
C94_2 H94A_2 0.9800 .
C94_2 H94B_2 0.9800 .
C94_2 H94C_2 0.9800 .
C94_2 N13_2 1.421(9) .
N13_2 C93_2 1.398(9) .
C93_2 H93_2 0.9500 .
C93_2 O13_2 1.197(11) .
C95_3 H95A_3 0.9800 .
C95_3 H95B_3 0.9800 .
C95_3 H95C_3 0.9800 .
C95_3 N13_3 1.440(9) .
C94_3 H94A_3 0.9800 .
C94_3 H94B_3 0.9800 .
C94_3 H94C_3 0.9800 .
C94_3 N13_3 1.423(9) .
N13_3 C93_3 1.399(9) .
C93_3 H93_3 0.9500 .
C93_3 O13_3 1.217(11) .
C95_4 H95A_4 0.9800 .
C95_4 H95B_4 0.9800 .
C95_4 H95C_4 0.9800 .
C95_4 N13_4 1.346(7) .
C94_4 H94A_4 0.9800 .
C94_4 H94B_4 0.9800 .
C94_4 H94C_4 0.9800 .
C94_4 N13_4 1.337(7) .
N13_4 C93_4 1.597(6) .
C93_4 H93_4 0.9500 .
C93_4 O13_4 1.173(8) .
C95_5 H95A_5 0.9800 .
C95_5 H95B_5 0.9800 .
C95_5 H95C_5 0.9800 .
C95_5 N13_5 1.381(10) .
C94_5 H94A_5 0.9800 .
C94_5 H94B_5 0.9800 .
C94_5 H94C_5 0.9800 .
C94_5 N13_5 1.421(11) .
N13_5 C93_5 1.448(10) .
C93_5 H93_5 0.9500 .
C93_5 O13_5 1.257(12) .
C95_6 H95A_6 0.9800 .
C95_6 H95B_6 0.9800 .
C95_6 H95C_6 0.9800 .
C95_6 N13_6 1.440(11) .
C94_6 H94A_6 0.9800 .
C94_6 H94B_6 0.9800 .
C94_6 H94C_6 0.9800 .
C94_6 N13_6 1.430(10) .
N13_6 C93_6 1.389(10) .
C93_6 H93_6 0.9500 .
C93_6 O13_6 1.199(11) .
